data_4069831
loop_
_publ_author_name
'Jung, Lin-Ying'
'Tsai, Shih-Hung'
'Hong, Fung-E'

_publ_section_title
;
 Application of Tautomerism of Ferrocenyl Secondary Phosphine Oxides in
 Suzuki&#x2212;Miyaura Cross-Coupling Reactions
;
_journal_issue 20
_journal_name_full Organometallics
_journal_page_first 6044
_journal_paper_doi 10.1021/om900435y
_journal_volume 28
_journal_year 2009
_chemical_formula_moiety 'C14 H19 Fe O P'
_chemical_formula_sum 'C14 H19 Fe O P'
_chemical_formula_weight 290.11
_chemical_name_systematic
; 
 ? 
;
_space_group_IT_number 19
_symmetry_cell_setting orthorhombic
_symmetry_space_group_name_Hall 'P 2ac 2ab'
_symmetry_space_group_name_H-M 'P 21 21 21'
_atom_sites_solution_hydrogens geom
_atom_sites_solution_primary direct
_atom_sites_solution_secondary difmap
_audit_creation_method SHELXL-97
_cell_angle_alpha 90.00
_cell_angle_beta 90.00
_cell_angle_gamma 90.00
_cell_formula_units_Z 4
_cell_length_a 5.9833(12)
_cell_length_b 10.122(2)
_cell_length_c 22.510(5)
_cell_measurement_reflns_used 4651
_cell_measurement_temperature 298(2)
_cell_measurement_theta_max 25.998
_cell_measurement_theta_min 2.707
_cell_volume 1363.3(5)
_computing_cell_refinement 'Bruker SMART'
_computing_data_collection 'Bruker SMART'
_computing_data_reduction 'Bruker SHELXTL'
_computing_molecular_graphics 'Bruker SHELXTL'
_computing_publication_material 'Bruker SHELXTL'
_computing_structure_refinement 'SHELXL-97 (Sheldrick, 1997)'
_computing_structure_solution 'SHELXS-97 (Sheldrick, 1990)'
_diffrn_ambient_temperature 298(2)
_diffrn_measured_fraction_theta_full 0.999
_diffrn_measured_fraction_theta_max 0.999
_diffrn_measurement_device_type 'CCD area detector'
_diffrn_measurement_method 'phi and omega scans'
_diffrn_radiation_monochromator graphite
_diffrn_radiation_source 'fine-focus sealed tube'
_diffrn_radiation_type MoK\a
_diffrn_radiation_wavelength 0.71073
_diffrn_reflns_av_R_equivalents 0.0270
_diffrn_reflns_av_sigmaI/netI 0.0268
_diffrn_reflns_limit_h_max 7
_diffrn_reflns_limit_h_min -6
_diffrn_reflns_limit_k_max 11
_diffrn_reflns_limit_k_min -12
_diffrn_reflns_limit_l_max 27
_diffrn_reflns_limit_l_min -26
_diffrn_reflns_number 7770
_diffrn_reflns_theta_full 26.02
_diffrn_reflns_theta_max 26.02
_diffrn_reflns_theta_min 1.81
_exptl_absorpt_coefficient_mu 1.205
_exptl_absorpt_correction_T_max 0.8890
_exptl_absorpt_correction_T_min 0.4860
_exptl_absorpt_correction_type empirical
_exptl_absorpt_process_details empirical
_exptl_crystal_colour yellow
_exptl_crystal_density_diffrn 1.414
_exptl_crystal_density_method 'not measured'
_exptl_crystal_description parallelepiped
_exptl_crystal_F_000 608
_exptl_crystal_size_max 0.70
_exptl_crystal_size_mid 0.15
_exptl_crystal_size_min 0.10
_refine_diff_density_max 0.251
_refine_diff_density_min -0.176
_refine_diff_density_rms 0.046
_refine_ls_abs_structure_details 'Flack H D (1983), Acta Cryst. A39, 876-881'
_refine_ls_abs_structure_Flack 0.50(2)
_refine_ls_extinction_method none
_refine_ls_goodness_of_fit_ref 0.871
_refine_ls_hydrogen_treatment mixed
_refine_ls_matrix_type full
_refine_ls_number_parameters 158
_refine_ls_number_reflns 2680
_refine_ls_number_restraints 0
_refine_ls_restrained_S_all 0.871
_refine_ls_R_factor_all 0.0352
_refine_ls_R_factor_gt 0.0298
_refine_ls_shift/su_max 0.000
_refine_ls_shift/su_mean 0.000
_refine_ls_structure_factor_coef Fsqd
_refine_ls_weighting_details 'calc w=1/[\s^2^(Fo^2^)+(0.0800P)^2^+0.0000P] where P=(Fo^2^+2Fc^2^)/3'
_refine_ls_weighting_scheme calc
_refine_ls_wR_factor_gt 0.0843
_refine_ls_wR_factor_ref 0.0893
_reflns_number_gt 2448
_reflns_number_total 2680
_reflns_threshold_expression >2sigma(I)
_cod_data_source_file om900435y_si_001.cif
_cod_data_source_block hong151m
_cod_original_cell_volume 1363.2(5)
_cod_original_sg_symbol_H-M P212121
_cod_database_code 4069831

loop_
_symmetry_equiv_pos_as_xyz
'x, y, z'
'-x+1/2, -y, z+1/2'
'-x, y+1/2, -z+1/2'
'x+1/2, -y+1/2, -z'

loop_
_atom_site_label
_atom_site_type_symbol
_atom_site_fract_x
_atom_site_fract_y
_atom_site_fract_z
_atom_site_U_iso_or_equiv
_atom_site_adp_type
_atom_site_occupancy
_atom_site_symmetry_multiplicity
_atom_site_calc_flag
_atom_site_refinement_flags
Fe Fe 0.27956(7) 0.97651(4) 0.173989(15) 0.03564(13) Uani 1 1 d .
P1 P 0.37674(12) 0.91840(7) 0.03005(3) 0.03275(17) Uani 1 1 d .
C2 C 0.0457(4) 1.0237(3) 0.11041(11) 0.0372(6) Uani 1 1 d .
H2A H -0.0787 0.9679 0.0972 0.045 Uiso 1 1 calc R
C3 C 0.0407(6) 1.1174(3) 0.15751(13) 0.0460(8) Uani 1 1 d .
H3A H -0.0885 1.1368 0.1828 0.055 Uiso 1 1 calc R
C4 C 0.2527(6) 1.1766(3) 0.16215(13) 0.0496(8) Uani 1 1 d .
H4A H 0.2960 1.2445 0.1910 0.059 Uiso 1 1 calc R
C5 C 0.3930(5) 1.1200(3) 0.11864(13) 0.0414(7) Uani 1 1 d .
H5A H 0.5501 1.1427 0.1117 0.050 Uiso 1 1 calc R
C6 C 0.4084(8) 0.7912(4) 0.18105(16) 0.0634(11) Uani 1 1 d .
H6A H 0.4477 0.7331 0.1478 0.076 Uiso 1 1 calc R
C7 C 0.5508(7) 0.8837(5) 0.2081(2) 0.0779(14) Uani 1 1 d .
H7A H 0.7074 0.9007 0.1978 0.094 Uiso 1 1 calc R
C8 C 0.4259(8) 0.9464(4) 0.25405(16) 0.0677(12) Uani 1 1 d .
H8A H 0.4809 1.0150 0.2810 0.081 Uiso 1 1 calc R
C9 C 0.2136(7) 0.8908(4) 0.25449(13) 0.0577(9) Uani 1 1 d .
H9A H 0.0914 0.9149 0.2814 0.069 Uiso 1 1 calc R
C1 C 0.2670(4) 1.0245(3) 0.08648(11) 0.0337(5) Uani 1 1 d .
C10 C 0.2031(8) 0.7958(3) 0.20950(14) 0.0589(9) Uani 1 1 d .
H10A H 0.0721 0.7421 0.1995 0.071 Uiso 1 1 calc R
C11 C 0.3153(5) 0.9936(3) -0.04178(11) 0.0356(6) Uani 1 1 d .
C12 C 0.4102(6) 0.8996(4) -0.08933(13) 0.0531(9) Uani 1 1 d .
H12A H 0.3810 0.9351 -0.1281 0.080 Uiso 1 1 calc R
H12B H 0.3402 0.8146 -0.0857 0.080 Uiso 1 1 calc R
H12C H 0.5686 0.8904 -0.0838 0.080 Uiso 1 1 calc R
C13 C 0.4280(7) 1.1279(3) -0.04564(17) 0.0581(9) Uani 1 1 d .
H13A H 0.3951 1.1675 -0.0834 0.087 Uiso 1 1 calc R
H13B H 0.5867 1.1173 -0.0416 0.087 Uiso 1 1 calc R
H13C H 0.3734 1.1837 -0.0144 0.087 Uiso 1 1 calc R
C14 C 0.0618(5) 1.0066(4) -0.04875(14) 0.0550(9) Uani 1 1 d .
H14A H 0.0284 1.0460 -0.0865 0.082 Uiso 1 1 calc R
H14B H 0.0038 1.0613 -0.0175 0.082 Uiso 1 1 calc R
H14C H -0.0056 0.9207 -0.0466 0.082 Uiso 1 1 calc R
O1 O 0.6161(4) 0.8846(2) 0.03832(10) 0.0524(6) Uani 1 1 d .
H H 0.238(5) 0.817(3) 0.0294(13) 0.039(8) Uiso 1 1 d .

loop_
_atom_site_aniso_label
_atom_site_aniso_U_11
_atom_site_aniso_U_22
_atom_site_aniso_U_33
_atom_site_aniso_U_23
_atom_site_aniso_U_13
_atom_site_aniso_U_12
Fe 0.0419(2) 0.0369(2) 0.02808(19) 0.00023(15) -0.00277(15) 0.00216(16)
P1 0.0370(4) 0.0313(3) 0.0300(3) 0.0012(3) -0.0008(3) 0.0016(3)
C2 0.0368(13) 0.0418(14) 0.0329(13) 0.0005(13) -0.0030(10) 0.0030(14)
C3 0.0537(19) 0.0465(18) 0.0379(16) -0.0031(12) -0.0006(13) 0.0139(14)
C4 0.074(2) 0.0340(14) 0.0409(15) -0.0086(11) -0.0116(15) 0.0020(15)
C5 0.0477(16) 0.0346(15) 0.0418(15) 0.0034(12) -0.0077(14) -0.0042(12)
C6 0.093(3) 0.050(2) 0.0474(19) 0.0089(16) 0.006(2) 0.025(2)
C7 0.049(2) 0.104(4) 0.081(3) 0.056(3) -0.002(2) 0.018(2)
C8 0.098(3) 0.062(2) 0.0433(17) 0.0085(17) -0.031(2) -0.011(2)
C9 0.076(2) 0.063(2) 0.0349(15) 0.0067(14) 0.0066(17) 0.003(2)
C1 0.0370(14) 0.0343(12) 0.0298(11) -0.0009(10) -0.0036(11) 0.0012(13)
C10 0.083(3) 0.0446(17) 0.0491(18) 0.0109(15) -0.0054(19) -0.0086(19)
C11 0.0373(13) 0.0376(15) 0.0318(12) 0.0038(11) 0.0005(10) 0.0013(12)
C12 0.060(2) 0.066(2) 0.0334(15) -0.0019(15) 0.0035(15) 0.0122(18)
C13 0.068(2) 0.0449(18) 0.062(2) 0.0146(16) 0.0042(18) -0.0090(18)
C14 0.0454(17) 0.075(3) 0.0442(16) 0.0055(16) -0.0094(13) 0.0078(17)
O1 0.0457(12) 0.0658(15) 0.0458(12) -0.0016(11) -0.0058(10) 0.0176(11)

loop_
_atom_type_symbol
_atom_type_description
_atom_type_scat_dispersion_real
_atom_type_scat_dispersion_imag
_atom_type_scat_source
C C 0.0033 0.0016 'International Tables Vol C Tables 4.2.6.8 and 6.1.1.4'
H H 0.0000 0.0000 'International Tables Vol C Tables 4.2.6.8 and 6.1.1.4'
O O 0.0106 0.0060 'International Tables Vol C Tables 4.2.6.8 and 6.1.1.4'
P P 0.1023 0.0942 'International Tables Vol C Tables 4.2.6.8 and 6.1.1.4'
Fe Fe 0.3463 0.8444 'International Tables Vol C Tables 4.2.6.8 and 6.1.1.4'

loop_
_geom_angle_atom_site_label_1
_geom_angle_atom_site_label_2
_geom_angle_atom_site_label_3
_geom_angle
C8 Fe C7 41.17(18)
C8 Fe C1 156.17(15)
C7 Fe C1 120.54(15)
C8 Fe C6 68.16(16)
C7 Fe C6 40.47(18)
C1 Fe C6 108.09(13)
C8 Fe C5 120.59(15)
C7 Fe C5 107.25(15)
C1 Fe C5 41.04(11)
C6 Fe C5 125.51(15)
C8 Fe C4 107.36(15)
C7 Fe C4 124.78(19)
C1 Fe C4 68.56(11)
C6 Fe C4 162.04(18)
C5 Fe C4 40.48(13)
C8 Fe C10 67.36(16)
C7 Fe C10 67.48(18)
C1 Fe C10 125.75(13)
C6 Fe C10 39.71(17)
C5 Fe C10 162.39(14)
C4 Fe C10 156.34(16)
C8 Fe C9 39.88(16)
C7 Fe C9 67.84(17)
C1 Fe C9 162.35(14)
C6 Fe C9 67.25(14)
C5 Fe C9 155.60(14)
C4 Fe C9 121.25(14)
C10 Fe C9 39.91(13)
C8 Fe C3 124.47(16)
C7 Fe C3 161.47(18)
C1 Fe C3 68.45(11)
C6 Fe C3 156.73(17)
C5 Fe C3 67.96(13)
C4 Fe C3 40.11(14)
C10 Fe C3 122.37(17)
C9 Fe C3 108.66(14)
C8 Fe C2 161.30(15)
C7 Fe C2 156.30(17)
C1 Fe C2 40.93(10)
C6 Fe C2 121.73(15)
C5 Fe C2 68.56(12)
C4 Fe C2 68.09(13)
C10 Fe C2 109.07(14)
C9 Fe C2 125.64(15)
C3 Fe C2 40.52(12)
O1 P1 C1 113.80(13)
O1 P1 C11 113.69(13)
C1 P1 C11 107.77(13)
O1 P1 H 115.3(13)
C1 P1 H 104.2(13)
C11 P1 H 100.9(13)
C3 C2 C1 107.2(3)
C3 C2 Fe 69.56(17)
C1 C2 Fe 68.51(15)
C3 C2 H2A 126.4
C1 C2 H2A 126.4
Fe C2 H2A 126.4
C4 C3 C2 108.7(3)
C4 C3 Fe 69.79(18)
C2 C3 Fe 69.92(17)
C4 C3 H3A 125.7
C2 C3 H3A 125.7
Fe C3 H3A 125.7
C3 C4 C5 108.2(3)
C3 C4 Fe 70.10(18)
C5 C4 Fe 69.06(17)
C3 C4 H4A 125.9
C5 C4 H4A 125.9
Fe C4 H4A 125.9
C4 C5 C1 108.3(3)
C4 C5 Fe 70.46(18)
C1 C5 Fe 69.47(16)
C4 C5 H5A 125.9
C1 C5 H5A 125.9
Fe C5 H5A 125.9
C10 C6 C7 108.4(3)
C10 C6 Fe 70.7(2)
C7 C6 Fe 69.5(2)
C10 C6 H6A 125.8
C7 C6 H6A 125.8
Fe C6 H6A 125.8
C6 C7 C8 107.0(4)
C6 C7 Fe 70.0(2)
C8 C7 Fe 69.4(2)
C6 C7 H7A 126.5
C8 C7 H7A 126.5
Fe C7 H7A 126.5
C9 C8 C7 107.7(4)
C9 C8 Fe 70.86(19)
C7 C8 Fe 69.4(2)
C9 C8 H8A 126.1
C7 C8 H8A 126.1
Fe C8 H8A 126.1
C8 C9 C10 108.3(3)
C8 C9 Fe 69.3(2)
C10 C9 Fe 70.06(18)
C8 C9 H9A 125.8
C10 C9 H9A 125.8
Fe C9 H9A 125.8
C5 C1 C2 107.6(3)
C5 C1 P1 125.1(2)
C2 C1 P1 127.2(2)
C5 C1 Fe 69.49(16)
C2 C1 Fe 70.56(15)
P1 C1 Fe 122.14(15)
C6 C10 C9 108.5(4)
C6 C10 Fe 69.6(2)
C9 C10 Fe 70.0(2)
C6 C10 H10A 125.7
C9 C10 H10A 125.7
Fe C10 H10A 125.7
C14 C11 C13 110.9(3)
C14 C11 C12 110.3(3)
C13 C11 C12 110.4(3)
C14 C11 P1 109.05(19)
C13 C11 P1 109.5(2)
C12 C11 P1 106.5(2)
C11 C12 H12A 109.5
C11 C12 H12B 109.5
H12A C12 H12B 109.5
C11 C12 H12C 109.5
H12A C12 H12C 109.5
H12B C12 H12C 109.5
C11 C13 H13A 109.5
C11 C13 H13B 109.5
H13A C13 H13B 109.5
C11 C13 H13C 109.5
H13A C13 H13C 109.5
H13B C13 H13C 109.5
C11 C14 H14A 109.5
C11 C14 H14B 109.5
H14A C14 H14B 109.5
C11 C14 H14C 109.5
H14A C14 H14C 109.5
H14B C14 H14C 109.5

loop_
_geom_bond_atom_site_label_1
_geom_bond_atom_site_label_2
_geom_bond_distance
Fe C8 2.027(3)
Fe C7 2.026(4)
Fe C1 2.030(2)
Fe C6 2.034(4)
Fe C5 2.030(3)
Fe C4 2.049(3)
Fe C10 2.048(3)
Fe C9 2.047(3)
Fe C3 2.053(3)
Fe C2 2.058(3)
P1 O1 1.484(2)
P1 C1 1.788(3)
P1 C11 1.824(3)
P1 H 1.32(3)
C2 C3 1.423(4)
C2 C1 1.429(4)
C2 H2A 0.9800
C3 C4 1.406(5)
C3 H3A 0.9800
C4 C5 1.411(5)
C4 H4A 0.9800
C5 C1 1.423(4)
C5 H5A 0.9800
C6 C10 1.386(6)
C6 C7 1.404(6)
C6 H6A 0.9800
C7 C8 1.425(6)
C7 H7A 0.9800
C8 C9 1.390(6)
C8 H8A 0.9800
C9 C10 1.398(5)
C9 H9A 0.9800
C10 H10A 0.9800
C11 C14 1.531(4)
C11 C13 1.520(4)
C11 C12 1.541(4)
C12 H12A 0.9600
C12 H12B 0.9600
C12 H12C 0.9600
C13 H13A 0.9600
C13 H13B 0.9600
C13 H13C 0.9600
C14 H14A 0.9600
C14 H14B 0.9600
C14 H14C 0.9600

loop_
_geom_torsion_atom_site_label_1
_geom_torsion_atom_site_label_2
_geom_torsion_atom_site_label_3
_geom_torsion_atom_site_label_4
_geom_torsion
C8 Fe C2 C3 42.3(5)
C7 Fe C2 C3 -164.9(4)
C1 Fe C2 C3 -119.1(3)
C6 Fe C2 C3 159.9(2)
C5 Fe C2 C3 -80.7(2)
C4 Fe C2 C3 -37.0(2)
C10 Fe C2 C3 117.9(2)
C9 Fe C2 C3 76.5(2)
C8 Fe C2 C1 161.4(4)
C7 Fe C2 C1 -45.8(5)
C6 Fe C2 C1 -81.0(2)
C5 Fe C2 C1 38.37(19)
C4 Fe C2 C1 82.1(2)
C10 Fe C2 C1 -123.0(2)
C9 Fe C2 C1 -164.36(19)
C3 Fe C2 C1 119.1(3)
C1 C2 C3 C4 0.9(3)
Fe C2 C3 C4 59.2(2)
C1 C2 C3 Fe -58.3(2)
C8 Fe C3 C4 75.3(2)
C7 Fe C3 C4 40.9(5)
C1 Fe C3 C4 -81.88(18)
C6 Fe C3 C4 -167.7(3)
C5 Fe C3 C4 -37.52(18)
C10 Fe C3 C4 158.56(18)
C9 Fe C3 C4 116.7(2)
C2 Fe C3 C4 -119.9(3)
C8 Fe C3 C2 -164.8(2)
C7 Fe C3 C2 160.7(4)
C1 Fe C3 C2 37.98(18)
C6 Fe C3 C2 -47.8(4)
C5 Fe C3 C2 82.33(19)
C4 Fe C3 C2 119.9(3)
C10 Fe C3 C2 -81.6(2)
C9 Fe C3 C2 -123.5(2)
C2 C3 C4 C5 -0.6(3)
Fe C3 C4 C5 58.7(2)
C2 C3 C4 Fe -59.3(2)
C8 Fe C4 C3 -123.3(2)
C7 Fe C4 C3 -165.3(2)
C1 Fe C4 C3 81.59(18)
C6 Fe C4 C3 164.1(4)
C5 Fe C4 C3 119.6(3)
C10 Fe C4 C3 -50.3(4)
C9 Fe C4 C3 -82.0(2)
C2 Fe C4 C3 37.40(17)
C8 Fe C4 C5 117.1(2)
C7 Fe C4 C5 75.1(2)
C1 Fe C4 C5 -38.00(17)
C6 Fe C4 C5 44.5(5)
C10 Fe C4 C5 -169.9(3)
C9 Fe C4 C5 158.4(2)
C3 Fe C4 C5 -119.6(3)
C2 Fe C4 C5 -82.20(19)
C3 C4 C5 C1 0.0(3)
Fe C4 C5 C1 59.4(2)
C3 C4 C5 Fe -59.4(2)
C8 Fe C5 C4 -80.9(2)
C7 Fe C5 C4 -123.8(2)
C1 Fe C5 C4 119.2(3)
C6 Fe C5 C4 -164.6(2)
C10 Fe C5 C4 166.5(5)
C9 Fe C5 C4 -49.6(4)
C3 Fe C5 C4 37.18(19)
C2 Fe C5 C4 80.9(2)
C8 Fe C5 C1 159.9(2)
C7 Fe C5 C1 117.0(2)
C6 Fe C5 C1 76.2(2)
C4 Fe C5 C1 -119.2(3)
C10 Fe C5 C1 47.3(5)
C9 Fe C5 C1 -168.8(3)
C3 Fe C5 C1 -82.04(18)
C2 Fe C5 C1 -38.27(17)
C8 Fe C6 C10 80.4(2)
C7 Fe C6 C10 119.2(3)
C1 Fe C6 C10 -124.7(2)
C5 Fe C6 C10 -166.79(19)
C4 Fe C6 C10 159.2(4)
C9 Fe C6 C10 37.2(2)
C3 Fe C6 C10 -47.3(4)
C2 Fe C6 C10 -81.8(2)
C8 Fe C6 C7 -38.8(2)
C1 Fe C6 C7 116.2(2)
C5 Fe C6 C7 74.0(3)
C4 Fe C6 C7 40.0(5)
C10 Fe C6 C7 -119.2(3)
C9 Fe C6 C7 -82.0(3)
C3 Fe C6 C7 -166.5(3)
C2 Fe C6 C7 159.1(2)
C10 C6 C7 C8 -0.4(4)
Fe C6 C7 C8 59.8(3)
C10 C6 C7 Fe -60.2(3)
C8 Fe C7 C6 118.0(3)
C1 Fe C7 C6 -82.2(3)
C5 Fe C7 C6 -125.0(2)
C4 Fe C7 C6 -166.0(2)
C10 Fe C7 C6 37.1(2)
C9 Fe C7 C6 80.5(2)
C3 Fe C7 C6 163.1(4)
C2 Fe C7 C6 -49.2(5)
C1 Fe C7 C8 159.8(2)
C6 Fe C7 C8 -118.0(3)
C5 Fe C7 C8 117.0(2)
C4 Fe C7 C8 76.0(3)
C10 Fe C7 C8 -80.9(3)
C9 Fe C7 C8 -37.5(2)
C3 Fe C7 C8 45.1(6)
C2 Fe C7 C8 -167.2(3)
C6 C7 C8 C9 0.6(4)
Fe C7 C8 C9 60.8(2)
C6 C7 C8 Fe -60.2(2)
C7 Fe C8 C9 -118.3(3)
C1 Fe C8 C9 -165.6(3)
C6 Fe C8 C9 -80.2(3)
C5 Fe C8 C9 160.5(2)
C4 Fe C8 C9 118.3(2)
C10 Fe C8 C9 -37.2(2)
C3 Fe C8 C9 77.5(3)
C2 Fe C8 C9 45.5(6)
C1 Fe C8 C7 -47.3(5)
C6 Fe C8 C7 38.1(3)
C5 Fe C8 C7 -81.2(3)
C4 Fe C8 C7 -123.4(3)
C10 Fe C8 C7 81.2(3)
C9 Fe C8 C7 118.3(3)
C3 Fe C8 C7 -164.2(2)
C2 Fe C8 C7 163.8(4)
C7 C8 C9 C10 -0.5(4)
Fe C8 C9 C10 59.4(2)
C7 C8 C9 Fe -59.9(2)
C7 Fe C9 C8 38.7(3)
C1 Fe C9 C8 160.7(4)
C6 Fe C9 C8 82.7(3)
C5 Fe C9 C8 -44.2(4)
C4 Fe C9 C8 -79.5(3)
C10 Fe C9 C8 119.7(3)
C3 Fe C9 C8 -121.8(2)
C2 Fe C9 C8 -163.7(2)
C8 Fe C9 C10 -119.7(3)
C7 Fe C9 C10 -80.9(3)
C1 Fe C9 C10 41.0(6)
C6 Fe C9 C10 -37.0(3)
C5 Fe C9 C10 -163.9(3)
C4 Fe C9 C10 160.8(2)
C3 Fe C9 C10 118.5(3)
C2 Fe C9 C10 76.7(3)
C4 C5 C1 C2 0.5(3)
Fe C5 C1 C2 60.5(2)
C4 C5 C1 P1 -175.6(2)
Fe C5 C1 P1 -115.5(2)
C4 C5 C1 Fe -60.0(2)
C3 C2 C1 C5 -0.9(3)
Fe C2 C1 C5 -59.9(2)
C3 C2 C1 P1 175.1(2)
Fe C2 C1 P1 116.1(2)
C3 C2 C1 Fe 59.0(2)
O1 P1 C1 C5 29.8(3)
C11 P1 C1 C5 -97.3(3)
O1 P1 C1 C2 -145.6(3)
C11 P1 C1 C2 87.4(3)
O1 P1 C1 Fe -56.5(2)
C11 P1 C1 Fe 176.43(15)
C8 Fe C1 C5 -47.0(4)
C7 Fe C1 C5 -81.2(3)
C6 Fe C1 C5 -123.7(2)
C4 Fe C1 C5 37.50(19)
C10 Fe C1 C5 -164.1(2)
C9 Fe C1 C5 164.6(4)
C3 Fe C1 C5 80.75(19)
C2 Fe C1 C5 118.4(3)
C8 Fe C1 C2 -165.3(3)
C7 Fe C1 C2 160.5(2)
C6 Fe C1 C2 117.9(2)
C5 Fe C1 C2 -118.4(3)
C4 Fe C1 C2 -80.9(2)
C10 Fe C1 C2 77.5(2)
C9 Fe C1 C2 46.3(5)
C3 Fe C1 C2 -37.6(2)
C8 Fe C1 P1 72.3(4)
C7 Fe C1 P1 38.1(3)
C6 Fe C1 P1 -4.4(2)
C5 Fe C1 P1 119.3(2)
C4 Fe C1 P1 156.8(2)
C10 Fe C1 P1 -44.8(3)
C9 Fe C1 P1 -76.0(5)
C3 Fe C1 P1 -159.9(2)
C2 Fe C1 P1 -122.3(3)
C7 C6 C10 C9 0.1(4)
Fe C6 C10 C9 -59.4(2)
C7 C6 C10 Fe 59.5(2)
C8 C9 C10 C6 0.3(4)
Fe C9 C10 C6 59.1(2)
C8 C9 C10 Fe -58.9(2)
C8 Fe C10 C6 -82.6(3)
C7 Fe C10 C6 -37.8(2)
C1 Fe C10 C6 74.5(3)
C5 Fe C10 C6 38.0(6)
C4 Fe C10 C6 -164.2(3)
C9 Fe C10 C6 -119.7(3)
C3 Fe C10 C6 159.9(2)
C2 Fe C10 C6 117.1(2)
C8 Fe C10 C9 37.1(2)
C7 Fe C10 C9 81.9(3)
C1 Fe C10 C9 -165.8(2)
C6 Fe C10 C9 119.7(3)
C5 Fe C10 C9 157.7(4)
C4 Fe C10 C9 -44.4(5)
C3 Fe C10 C9 -80.4(3)
C2 Fe C10 C9 -123.2(2)
O1 P1 C11 C14 172.3(2)
C1 P1 C11 C14 -60.6(3)
O1 P1 C11 C13 -66.2(3)
C1 P1 C11 C13 61.0(2)
O1 P1 C11 C12 53.3(2)
C1 P1 C11 C12 -179.6(2)
